data_4100469
_journal_name_full 'Journal of the American Chemical Society'
_journal_paper_doi 10.1021/ja051073r
_journal_year 2005
_chemical_formula_moiety 'C72 H98 B4 N4 O8'
_chemical_formula_sum 'C72 H98 B4 N4 O8'
_chemical_formula_weight 1190.78
_space_group_IT_number 88
_symmetry_cell_setting tetragonal
_symmetry_space_group_name_Hall '-I 4ad'
_symmetry_space_group_name_H-M 'I 41/a :2'
_cell_angle_alpha 90.00
_cell_angle_beta 90.00
_cell_angle_gamma 90.00
_cell_formula_units_Z 8
_cell_length_a 33.417(2)
_cell_length_b 33.417(2)
_cell_length_c 12.6691(18)
_cell_measurement_temperature 90(2)
_cell_volume 14148(2)
_diffrn_ambient_temperature 90(2)
_exptl_crystal_density_diffrn 1.118
_cod_depositor_comments
;
The following automatic conversions were performed:
'_symmetry_cell_setting' value 'Tetragonal' changed to 'tetragonal'
according to '/home/saulius/struct/CIF-dictionaries/cif_core.dic'
dictionary named 'cif_core.dic' version 2.4.1 from 2010-06-29.

Automatic conversion script
Id: cif_fix_enum 1527 2010-12-29 10:47:43Z saulius 
;
_cod_original_sg_symbol_H-M 'I 41/a'
_cod_database_code 4100469

loop_
_symmetry_equiv_pos_as_xyz
'x, y, z'
'-x+1/2, -y, z+1/2'
'-y+3/4, x+1/4, z+1/4'
'y+3/4, -x+3/4, z+3/4'
'x+1/2, y+1/2, z+1/2'
'-x+1, -y+1/2, z+1'
'-y+5/4, x+3/4, z+3/4'
'y+5/4, -x+5/4, z+5/4'
'-x, -y, -z'
'x-1/2, y, -z-1/2'
'y-3/4, -x-1/4, -z-1/4'
'-y-3/4, x-3/4, -z-3/4'
'-x+1/2, -y+1/2, -z+1/2'
'x, y+1/2, -z'
'y-1/4, -x+1/4, -z+1/4'
'-y-1/4, x-1/4, -z-1/4'

loop_
_atom_site_label
_atom_site_type_symbol
_atom_site_fract_x
_atom_site_fract_y
_atom_site_fract_z
_atom_site_U_iso_or_equiv
_atom_site_adp_type
_atom_site_occupancy
_atom_site_symmetry_multiplicity
_atom_site_calc_flag
_atom_site_refinement_flags
_atom_site_disorder_assembly
_atom_site_disorder_group
B1 B 0.23607(10) 0.83188(11) -0.1462(3) 0.0310(7) Uani 1 1 d U . .
B2 B 0.36073(10) 0.80361(11) 0.5648(3) 0.0309(7) Uani 1 1 d U . .
C1 C 0.23596(7) 0.78762(7) 0.0342(2) 0.0204(5) Uani 1 1 d U . .
C2 C 0.25143(8) 0.81728(8) -0.0379(2) 0.0235(6) Uani 1 1 d U . .
C3 C 0.28326(7) 0.83410(8) 0.0111(2) 0.0221(5) Uani 1 1 d U . .
H3 H 0.3000 0.8543 -0.0179 0.027 Uiso 1 1 calc R . .
C4 C 0.28770(7) 0.81664(7) 0.1132(2) 0.0177(5) Uani 1 1 d U . .
C5 C 0.31713(7) 0.82633(7) 0.1878(2) 0.0174(5) Uani 1 1 d U . .
C6 C 0.32035(7) 0.80830(7) 0.2872(2) 0.0165(5) Uani 1 1 d U A .
C7 C 0.34663(7) 0.82101(8) 0.3699(2) 0.0225(6) Uani 1 1 d U . .
H7 H 0.3652 0.8425 0.3655 0.027 Uiso 1 1 calc R A .
C8 C 0.34063(8) 0.79747(8) 0.4552(2) 0.0231(6) Uani 1 1 d U A .
C9 C 0.31003(7) 0.76900(7) 0.4234(2) 0.0194(5) Uani 1 1 d U . .
C10 C 0.29507(7) 0.73854(7) 0.4876(2) 0.0210(5) Uani 1 1 d U . .
H10 H 0.3077 0.7354 0.5542 0.025 Uiso 1 1 calc R . .
C11 C 0.34691(7) 0.85728(7) 0.1579(2) 0.0195(5) Uani 1 1 d U . .
C12 C 0.33475(8) 0.89511(8) 0.1241(2) 0.0243(6) Uani 1 1 d U . .
H12 H 0.3072 0.9022 0.1282 0.029 Uiso 1 1 calc R . .
C13 C 0.36199(8) 0.92263(8) 0.0848(2) 0.0268(6) Uani 1 1 d U . .
C14 C 0.40237(8) 0.91205(8) 0.0845(2) 0.0276(6) Uani 1 1 d U . .
H14 H 0.4213 0.9305 0.0573 0.033 Uiso 1 1 calc R . .
C15 C 0.41590(7) 0.87550(8) 0.1225(2) 0.0228(6) Uani 1 1 d U . .
C16 C 0.38751(7) 0.84812(7) 0.15725(19) 0.0196(5) Uani 1 1 d U . .
H16 H 0.3960 0.8226 0.1811 0.023 Uiso 1 1 calc R . .
C17 C 0.34862(9) 0.96259(8) 0.0370(3) 0.0327(7) Uani 1 1 d U . .
C18 C 0.30470(10) 0.97111(10) 0.0581(4) 0.0546(11) Uani 1 1 d U . .
H18A H 0.2882 0.9512 0.0216 0.082 Uiso 1 1 calc R . .
H18B H 0.2980 0.9979 0.0322 0.082 Uiso 1 1 calc R . .
H18C H 0.2996 0.9697 0.1342 0.082 Uiso 1 1 calc R . .
C19 C 0.35554(11) 0.96048(9) -0.0825(3) 0.0423(8) Uani 1 1 d U . .
H19A H 0.3839 0.9553 -0.0965 0.063 Uiso 1 1 calc R . .
H19B H 0.3478 0.9860 -0.1149 0.063 Uiso 1 1 calc R . .
H19C H 0.3393 0.9389 -0.1125 0.063 Uiso 1 1 calc R . .
C20 C 0.37310(11) 0.99701(9) 0.0829(3) 0.0407(8) Uani 1 1 d U . .
H20A H 0.3699 0.9975 0.1598 0.061 Uiso 1 1 calc R . .
H20B H 0.3637 1.0224 0.0530 0.061 Uiso 1 1 calc R . .
H20C H 0.4014 0.9932 0.0653 0.061 Uiso 1 1 calc R . .
C21 C 0.46066(8) 0.86560(8) 0.1204(2) 0.0267(6) Uani 1 1 d U . .
C22 C 0.47355(9) 0.85862(10) 0.0061(3) 0.0376(7) Uani 1 1 d U . .
H22A H 0.4583 0.8362 -0.0236 0.056 Uiso 1 1 calc R . .
H22B H 0.5022 0.8523 0.0040 0.056 Uiso 1 1 calc R . .
H22C H 0.4684 0.8828 -0.0354 0.056 Uiso 1 1 calc R . .
C23 C 0.48480(8) 0.90032(9) 0.1666(3) 0.0340(7) Uani 1 1 d U . .
H23A H 0.4810 0.9242 0.1228 0.051 Uiso 1 1 calc R . .
H23B H 0.5132 0.8932 0.1678 0.051 Uiso 1 1 calc R . .
H23C H 0.4756 0.9058 0.2386 0.051 Uiso 1 1 calc R . .
C24 C 0.47025(8) 0.82833(9) 0.1857(3) 0.0357(7) Uani 1 1 d U . .
H24A H 0.4595 0.8316 0.2572 0.054 Uiso 1 1 calc R . .
H24B H 0.4993 0.8247 0.1892 0.054 Uiso 1 1 calc R . .
H24C H 0.4580 0.8048 0.1524 0.054 Uiso 1 1 calc R . .
C25 C 0.20639(11) 0.83632(11) -0.3050(3) 0.0449(8) Uani 1 1 d U . .
C26 C 0.22730(12) 0.87615(12) -0.2789(3) 0.0517(9) Uani 1 1 d U . .
C27 C 0.23080(11) 0.81000(12) -0.3784(3) 0.0519(9) Uani 1 1 d U . .
H27A H 0.2589 0.8101 -0.3558 0.078 Uiso 1 1 calc R . .
H27B H 0.2289 0.8203 -0.4506 0.078 Uiso 1 1 calc R . .
H27C H 0.2204 0.7826 -0.3760 0.078 Uiso 1 1 calc R . .
C28 C 0.16353(11) 0.83962(13) -0.3436(3) 0.0541(10) Uani 1 1 d U . .
H28A H 0.1525 0.8128 -0.3546 0.081 Uiso 1 1 calc R . .
H28B H 0.1630 0.8545 -0.4103 0.081 Uiso 1 1 calc R . .
H28C H 0.1474 0.8538 -0.2909 0.081 Uiso 1 1 calc R . .
C29 C 0.25257(16) 0.89433(14) -0.3640(3) 0.0733(14) Uani 1 1 d U . .
H29A H 0.2665 0.9179 -0.3361 0.110 Uiso 1 1 calc R . .
H29B H 0.2355 0.9024 -0.4232 0.110 Uiso 1 1 calc R . .
H29C H 0.2722 0.8747 -0.3885 0.110 Uiso 1 1 calc R . .
C30 C 0.19850(17) 0.90781(13) -0.2356(4) 0.0765(14) Uani 1 1 d U . .
H30A H 0.1801 0.8953 -0.1851 0.115 Uiso 1 1 calc R . .
H30B H 0.1832 0.9195 -0.2939 0.115 Uiso 1 1 calc R . .
H30C H 0.2138 0.9289 -0.2001 0.115 Uiso 1 1 calc R . .
C31 C 0.39310(12) 0.83725(14) 0.6968(3) 0.0477(13) Uani 0.767(4) 1 d PDU A 1
C32 C 0.37989(11) 0.79418(14) 0.7348(3) 0.0446(13) Uani 0.767(4) 1 d PDU A 1
C33 C 0.3822(2) 0.87094(18) 0.7700(5) 0.080(2) Uani 0.767(4) 1 d PDU A 1
H33A H 0.3915 0.8963 0.7401 0.120 Uiso 0.767(4) 1 calc PR A 1
H33B H 0.3948 0.8666 0.8388 0.120 Uiso 0.767(4) 1 calc PR A 1
H33C H 0.3530 0.8718 0.7786 0.120 Uiso 0.767(4) 1 calc PR A 1
C34 C 0.43674(15) 0.8406(2) 0.6695(5) 0.0760(19) Uani 0.767(4) 1 d PDU A 1
H34A H 0.4427 0.8680 0.6468 0.114 Uiso 0.767(4) 1 calc PR A 1
H34B H 0.4431 0.8219 0.6121 0.114 Uiso 0.767(4) 1 calc PR A 1
H34C H 0.4529 0.8340 0.7316 0.114 Uiso 0.767(4) 1 calc PR A 1
C35 C 0.41237(16) 0.76939(16) 0.7844(4) 0.0612(15) Uani 0.767(4) 1 d PDU A 1
H35A H 0.4014 0.7433 0.8052 0.092 Uiso 0.767(4) 1 calc PR A 1
H35B H 0.4228 0.7832 0.8468 0.092 Uiso 0.767(4) 1 calc PR A 1
H35C H 0.4341 0.7654 0.7334 0.092 Uiso 0.767(4) 1 calc PR A 1
C36 C 0.34289(15) 0.7947(2) 0.8022(4) 0.0707(17) Uani 0.767(4) 1 d PDU A 1
H36A H 0.3362 0.7673 0.8233 0.106 Uiso 0.767(4) 1 calc PR A 1
H36B H 0.3206 0.8062 0.7619 0.106 Uiso 0.767(4) 1 calc PR A 1
H36C H 0.3477 0.8109 0.8653 0.106 Uiso 0.767(4) 1 calc PR A 1
C31B C 0.4095(5) 0.8308(5) 0.6771(8) 0.070(4) Uani 0.233(4) 1 d PDU A 2
C32B C 0.3733(5) 0.8078(6) 0.7299(12) 0.066(4) Uani 0.233(4) 1 d PDU A 2
C33B C 0.4234(9) 0.8689(6) 0.7283(18) 0.105(7) Uani 0.233(4) 1 d PDU A 2
H33D H 0.4462 0.8797 0.6888 0.158 Uiso 0.233(4) 1 calc PR A 2
H33E H 0.4316 0.8633 0.8011 0.158 Uiso 0.233(4) 1 calc PR A 2
H33F H 0.4016 0.8884 0.7283 0.158 Uiso 0.233(4) 1 calc PR A 2
C34B C 0.4424(8) 0.8002(9) 0.673(3) 0.130(9) Uani 0.233(4) 1 d PDU A 2
H34D H 0.4662 0.8121 0.6407 0.195 Uiso 0.233(4) 1 calc PR A 2
H34E H 0.4337 0.7771 0.6319 0.195 Uiso 0.233(4) 1 calc PR A 2
H34F H 0.4489 0.7916 0.7454 0.195 Uiso 0.233(4) 1 calc PR A 2
C35B C 0.3809(10) 0.7848(9) 0.8298(19) 0.119(8) Uani 0.233(4) 1 d PDU A 2
H35D H 0.3558 0.7727 0.8543 0.179 Uiso 0.233(4) 1 calc PR A 2
H35E H 0.3912 0.8030 0.8841 0.179 Uiso 0.233(4) 1 calc PR A 2
H35F H 0.4006 0.7637 0.8162 0.179 Uiso 0.233(4) 1 calc PR A 2
C36B C 0.3470(10) 0.8405(10) 0.773(3) 0.141(9) Uani 0.233(4) 1 d PDU A 2
H36D H 0.3236 0.8286 0.8071 0.212 Uiso 0.233(4) 1 calc PR A 2
H36E H 0.3383 0.8579 0.7148 0.212 Uiso 0.233(4) 1 calc PR A 2
H36F H 0.3621 0.8563 0.8244 0.212 Uiso 0.233(4) 1 calc PR A 2
N1 N 0.25820(6) 0.78875(6) 0.12442(16) 0.0167(4) Uani 1 1 d U . .
H1 H 0.2542 0.7739 0.1807 0.020 Uiso 1 1 calc R . .
N2 N 0.29786(6) 0.77675(6) 0.32268(16) 0.0170(4) Uani 1 1 d U A .
O1 O 0.20530(6) 0.81638(7) -0.20161(16) 0.0378(5) Uani 1 1 d U . .
O2 O 0.25321(7) 0.86445(7) -0.19223(18) 0.0468(6) Uani 1 1 d U . .
O3 O 0.37052(11) 0.84161(9) 0.5984(2) 0.0447(9) Uani 0.767(4) 1 d PDU A 1
O4 O 0.36713(11) 0.77545(9) 0.6358(2) 0.0380(8) Uani 0.767(4) 1 d PDU A 1
O3B O 0.3970(3) 0.8249(4) 0.5672(7) 0.049(3) Uani 0.233(4) 1 d PDU A 2
O4B O 0.3461(4) 0.7887(4) 0.6543(8) 0.049(3) Uani 0.233(4) 1 d PDU A 2

loop_
_atom_site_aniso_label
_atom_site_aniso_U_11
_atom_site_aniso_U_22
_atom_site_aniso_U_33
_atom_site_aniso_U_23
_atom_site_aniso_U_13
_atom_site_aniso_U_12
B1 0.0295(17) 0.0376(18) 0.0258(16) 0.0082(14) 0.0009(13) -0.0005(14)
B2 0.0252(16) 0.0411(18) 0.0262(16) -0.0026(14) -0.0021(13) -0.0093(14)
C1 0.0190(12) 0.0201(12) 0.0221(13) 0.0038(10) 0.0028(10) 0.0028(10)
C2 0.0206(13) 0.0248(13) 0.0252(14) 0.0061(11) 0.0028(11) -0.0003(10)
C3 0.0188(12) 0.0215(12) 0.0261(13) 0.0072(11) 0.0037(10) -0.0031(10)
C4 0.0149(11) 0.0128(11) 0.0253(13) 0.0025(9) 0.0056(10) 0.0021(9)
C5 0.0138(11) 0.0140(11) 0.0244(13) 0.0002(9) 0.0044(10) 0.0028(9)
C6 0.0111(11) 0.0131(11) 0.0252(13) -0.0019(9) 0.0032(9) 0.0009(9)
C7 0.0198(12) 0.0215(13) 0.0261(13) -0.0041(10) 0.0024(10) -0.0065(10)
C8 0.0184(12) 0.0267(13) 0.0242(13) -0.0024(11) -0.0003(10) -0.0046(10)
C9 0.0144(11) 0.0214(12) 0.0223(13) -0.0024(10) 0.0019(10) -0.0003(10)
C10 0.0185(12) 0.0245(13) 0.0202(12) 0.0026(10) -0.0013(10) -0.0002(10)
C11 0.0191(12) 0.0167(12) 0.0228(12) 0.0008(10) 0.0029(10) -0.0031(10)
C12 0.0191(13) 0.0209(13) 0.0328(14) 0.0028(11) 0.0028(11) -0.0020(10)
C13 0.0267(14) 0.0196(13) 0.0341(15) 0.0033(11) 0.0021(12) -0.0060(11)
C14 0.0240(14) 0.0246(14) 0.0342(15) 0.0037(11) 0.0057(11) -0.0106(11)
C15 0.0181(12) 0.0233(13) 0.0270(13) -0.0013(11) 0.0030(10) -0.0048(10)
C16 0.0193(12) 0.0174(12) 0.0220(12) -0.0004(10) 0.0017(10) -0.0024(10)
C17 0.0339(16) 0.0202(14) 0.0440(17) 0.0097(12) 0.0027(13) -0.0025(12)
C18 0.0395(19) 0.0310(17) 0.093(3) 0.0320(19) 0.0080(19) 0.0065(14)
C19 0.055(2) 0.0272(16) 0.0444(19) 0.0094(14) -0.0088(16) -0.0032(15)
C20 0.056(2) 0.0220(15) 0.0445(18) 0.0062(13) 0.0015(16) -0.0051(14)
C21 0.0155(12) 0.0320(15) 0.0328(15) -0.0028(12) 0.0038(11) -0.0065(11)
C22 0.0215(14) 0.0517(19) 0.0396(17) -0.0107(15) 0.0054(13) -0.0036(13)
C23 0.0197(13) 0.0394(17) 0.0430(17) -0.0073(14) 0.0036(12) -0.0086(12)
C24 0.0153(13) 0.0375(16) 0.054(2) 0.0031(15) 0.0003(13) -0.0011(12)
C25 0.0477(19) 0.058(2) 0.0288(16) 0.0079(15) -0.0038(14) 0.0096(16)
C26 0.067(2) 0.055(2) 0.0333(18) 0.0144(16) -0.0076(17) 0.0012(18)
C27 0.049(2) 0.069(2) 0.0376(19) -0.0044(17) -0.0033(16) 0.0146(18)
C28 0.052(2) 0.079(3) 0.0317(17) 0.0025(17) -0.0084(16) 0.023(2)
C29 0.111(4) 0.068(3) 0.041(2) 0.022(2) -0.008(2) -0.017(3)
C30 0.125(4) 0.052(2) 0.053(2) 0.003(2) -0.010(3) 0.031(3)
C31 0.051(3) 0.058(3) 0.034(2) -0.007(2) -0.012(2) -0.013(2)
C32 0.049(3) 0.060(3) 0.025(2) 0.003(2) -0.013(2) 0.005(2)
C33 0.114(5) 0.068(4) 0.058(4) -0.024(3) -0.032(4) 0.013(4)
C34 0.050(3) 0.100(5) 0.078(4) 0.017(4) -0.002(3) -0.034(3)
C35 0.065(3) 0.070(4) 0.048(3) 0.004(3) -0.021(3) 0.004(3)
C36 0.056(3) 0.111(5) 0.045(3) 0.019(3) -0.004(2) 0.001(3)
C31B 0.075(9) 0.086(8) 0.049(7) -0.002(7) -0.002(8) -0.015(8)
C32B 0.064(7) 0.082(8) 0.052(7) 0.006(7) -0.010(7) -0.009(7)
C33B 0.127(15) 0.111(14) 0.077(12) 0.015(11) -0.014(12) -0.075(12)
C34B 0.115(18) 0.14(2) 0.133(19) -0.006(17) 0.013(16) 0.049(16)
C35B 0.117(15) 0.131(16) 0.110(15) 0.031(14) -0.002(14) -0.015(14)
C36B 0.140(18) 0.165(19) 0.118(17) -0.033(17) 0.014(16) -0.011(17)
N1 0.0143(10) 0.0148(10) 0.0209(10) 0.0032(8) 0.0007(8) -0.0002(8)
N2 0.0141(10) 0.0152(10) 0.0216(11) 0.0026(8) 0.0032(8) 0.0008(8)
O1 0.0370(12) 0.0455(13) 0.0308(11) 0.0079(9) -0.0072(9) -0.0019(10)
O2 0.0567(15) 0.0503(14) 0.0335(12) 0.0181(10) -0.0046(11) -0.0087(11)
O3 0.059(2) 0.0381(17) 0.0371(17) -0.0017(13) -0.0166(15) -0.0133(15)
O4 0.046(2) 0.0358(17) 0.0322(16) 0.0043(13) -0.0138(15) -0.0093(15)
O3B 0.028(5) 0.085(7) 0.033(5) 0.002(5) -0.005(4) -0.028(5)
O4B 0.047(6) 0.073(7) 0.026(5) 0.004(5) 0.001(5) -0.002(5)

loop_
_geom_bond_atom_site_label_1
_geom_bond_atom_site_label_2
_geom_bond_distance
_geom_bond_site_symmetry_2
_geom_bond_publ_flag
B1 O1 1.348(4) . ?
B1 O2 1.361(4) . ?
B1 C2 1.544(4) . ?
B2 O4 1.319(5) . ?
B2 O4B 1.332(11) . ?
B2 O3 1.379(4) . ?
B2 O3B 1.408(9) . ?
B2 C8 1.555(4) . ?
C1 N1 1.363(3) . ?
C1 C10 1.384(4) 13_565 ?
C1 C2 1.444(3) . ?
C2 C3 1.354(4) . ?
C3 C4 1.427(4) . ?
C3 H3 0.9500 . ?
C4 N1 1.364(3) . ?
C4 C5 1.402(4) . ?
C5 C6 1.400(3) . ?
C5 C11 1.484(3) . ?
C6 N2 1.371(3) . ?
C6 C7 1.432(3) . ?
C7 C8 1.352(4) . ?
C7 H7 0.9500 . ?
C8 C9 1.454(3) . ?
C9 N2 1.365(3) . ?
C9 C10 1.395(4) . ?
C10 C1 1.384(4) 13_565 ?
C10 H10 0.9500 . ?
C11 C16 1.391(3) . ?
C11 C12 1.395(4) . ?
C12 C13 1.387(4) . ?
C12 H12 0.9500 . ?
C13 C14 1.395(4) . ?
C13 C17 1.533(4) . ?
C14 C15 1.388(4) . ?
C14 H14 0.9500 . ?
C15 C16 1.389(4) . ?
C15 C21 1.532(4) . ?
C16 H16 0.9500 . ?
C17 C18 1.519(4) . ?
C17 C20 1.527(4) . ?
C17 C19 1.533(5) . ?
C18 H18A 0.9800 . ?
C18 H18B 0.9800 . ?
C18 H18C 0.9800 . ?
C19 H19A 0.9800 . ?
C19 H19B 0.9800 . ?
C19 H19C 0.9800 . ?
C20 H20A 0.9800 . ?
C20 H20B 0.9800 . ?
C20 H20C 0.9800 . ?
C21 C24 1.529(4) . ?
C21 C23 1.529(4) . ?
C21 C22 1.530(4) . ?
C22 H22A 0.9800 . ?
C22 H22B 0.9800 . ?
C22 H22C 0.9800 . ?
C23 H23A 0.9800 . ?
C23 H23B 0.9800 . ?
C23 H23C 0.9800 . ?
C24 H24A 0.9800 . ?
C24 H24B 0.9800 . ?
C24 H24C 0.9800 . ?
C25 O1 1.470(4) . ?
C25 C28 1.518(5) . ?
C25 C27 1.518(5) . ?
C25 C26 1.539(5) . ?
C26 O2 1.452(4) . ?
C26 C29 1.498(5) . ?
C26 C30 1.532(6) . ?
C27 H27A 0.9800 . ?
C27 H27B 0.9800 . ?
C27 H27C 0.9800 . ?
C28 H28A 0.9800 . ?
C28 H28B 0.9800 . ?
C28 H28C 0.9800 . ?
C29 H29A 0.9800 . ?
C29 H29B 0.9800 . ?
C29 H29C 0.9800 . ?
C30 H30A 0.9800 . ?
C30 H30B 0.9800 . ?
C30 H30C 0.9800 . ?
C31 O3 1.466(3) . ?
C31 C33 1.503(3) . ?
C31 C34 1.503(3) . ?
C31 C32 1.580(7) . ?
C32 O4 1.466(3) . ?
C32 C35 1.503(3) . ?
C32 C36 1.503(3) . ?
C33 H33A 0.9800 . ?
C33 H33B 0.9800 . ?
C33 H33C 0.9800 . ?
C34 H34A 0.9800 . ?
C34 H34B 0.9800 . ?
C34 H34C 0.9800 . ?
C35 H35A 0.9800 . ?
C35 H35B 0.9800 . ?
C35 H35C 0.9800 . ?
C36 H36A 0.9800 . ?
C36 H36B 0.9800 . ?
C36 H36C 0.9800 . ?
C31B O3B 1.466(3) . ?
C31B C34B 1.503(3) . ?
C31B C33B 1.503(3) . ?
C31B C32B 1.581(7) . ?
C32B O4B 1.466(3) . ?
C32B C35B 1.503(3) . ?
C32B C36B 1.503(3) . ?
C33B H33D 0.9800 . ?
C33B H33E 0.9800 . ?
C33B H33F 0.9800 . ?
C34B H34D 0.9800 . ?
C34B H34E 0.9800 . ?
C34B H34F 0.9800 . ?
C35B H35D 0.9800 . ?
C35B H35E 0.9800 . ?
C35B H35F 0.9800 . ?
C36B H36D 0.9800 . ?
C36B H36E 0.9800 . ?
C36B H36F 0.9800 . ?
N1 H1 0.8800 . ?
